data_4510192
loop_
_publ_author_name
'Thu\'ery, Pierre'
'Harrowfield, Jack'

_publ_section_title
;
 Uranyl--Organic Frameworks with Polycarboxylates: Unusual Effects of a
 Coordinating Solvent
;
_journal_issue 3
_journal_name_full 'Crystal Growth &amp; Design'
_journal_page_first 1314
_journal_paper_doi 10.1021/cg4018163
_journal_volume 14
_journal_year 2014
_chemical_formula_sum 'C11 H11 N O7 S U'
_chemical_formula_weight 539.30
_space_group_IT_number 60
_symmetry_cell_setting orthorhombic
_symmetry_space_group_name_Hall '-P 2n 2ab'
_symmetry_space_group_name_H-M 'P b c n'
_atom_sites_solution_hydrogens geom
_atom_sites_solution_primary direct
_atom_sites_solution_secondary difmap
_audit_creation_method SHELXL-97
_cell_angle_alpha 90.00
_cell_angle_beta 90.00
_cell_angle_gamma 90.00
_cell_formula_units_Z 8
_cell_length_a 12.7337(4)
_cell_length_b 12.5615(3)
_cell_length_c 17.8737(5)
_cell_measurement_reflns_used 69942
_cell_measurement_temperature 150(2)
_cell_measurement_theta_max 30.51
_cell_measurement_theta_min 3.20
_cell_volume 2858.98(14)
_computing_cell_refinement 'HKL2000 (Otwinowski & Minor, 1997)'
_computing_data_collection 'COLLECT (Nonius, 1998)'
_computing_data_reduction 'HKL2000 (Otwinowski & Minor, 1997)'
_computing_molecular_graphics 'SHELXTL (Sheldrick, 2008)'
_computing_publication_material 'SHELXTL (Sheldrick, 2008); PLATON (Spek, 2003)'
_computing_structure_refinement 'SHELXL-97 (Sheldrick, 2008)'
_computing_structure_solution 'SHELXS-97 (Sheldrick, 2008)'
_diffrn_ambient_temperature 150(2)
_diffrn_measured_fraction_theta_full 0.998
_diffrn_measured_fraction_theta_max 0.998
_diffrn_measurement_device_type 'Nonius Kappa-CCD area-detector diffractometer'
_diffrn_measurement_method 'two \f and two \w scans with 2\% steps (316 frames)'
_diffrn_radiation_monochromator graphite
_diffrn_radiation_source 'fine-focus sealed tube'
_diffrn_radiation_type MoK\a
_diffrn_radiation_wavelength 0.71073
_diffrn_reflns_av_R_equivalents 0.0219
_diffrn_reflns_av_unetI/netI 0.0275
_diffrn_reflns_limit_h_max 18
_diffrn_reflns_limit_h_min -18
_diffrn_reflns_limit_k_max 17
_diffrn_reflns_limit_k_min -17
_diffrn_reflns_limit_l_max 25
_diffrn_reflns_limit_l_min -25
_diffrn_reflns_number 69942
_diffrn_reflns_theta_full 30.51
_diffrn_reflns_theta_max 30.51
_diffrn_reflns_theta_min 3.20
_diffrn_standards_decay_% 0
_diffrn_standards_interval_time 0
_diffrn_standards_number 0
_exptl_absorpt_coefficient_mu 11.532
_exptl_absorpt_correction_T_max 0.177
_exptl_absorpt_correction_T_min 0.114
_exptl_absorpt_correction_type multi-scan
_exptl_absorpt_process_details 'SCALEPACK (Otwinowski & Minor, 1997)'
_exptl_crystal_colour 'translucent light yellow'
_exptl_crystal_density_diffrn 2.506
_exptl_crystal_density_method 'not measured'
_exptl_crystal_description parallelepiped
_exptl_crystal_F_000 1984
_exptl_crystal_size_max 0.17
_exptl_crystal_size_mid 0.15
_exptl_crystal_size_min 0.15
_refine_diff_density_max 0.606
_refine_diff_density_min -1.346
_refine_diff_density_rms 0.156
_refine_ls_extinction_method none
_refine_ls_goodness_of_fit_ref 1.054
_refine_ls_hydrogen_treatment constr
_refine_ls_matrix_type full
_refine_ls_number_parameters 191
_refine_ls_number_reflns 4358
_refine_ls_number_restraints 0
_refine_ls_restrained_S_all 1.054
_refine_ls_R_factor_all 0.0313
_refine_ls_R_factor_gt 0.0224
_refine_ls_shift/su_max 0.002
_refine_ls_shift/su_mean 0.000
_refine_ls_structure_factor_coef Fsqd
_refine_ls_weighting_details 'calc w=1/[\s^2^(Fo^2^)+(0.0269P)^2^+0.8720P] where P=(Fo^2^+2Fc^2^)/3'
_refine_ls_weighting_scheme calc
_refine_ls_wR_factor_gt 0.0510
_refine_ls_wR_factor_ref 0.0530
_reflns_number_gt 3645
_reflns_number_total 4358
_reflns_threshold_expression >2sigma(I)
_cod_data_source_file cg4018163_si_001.cif
_cod_data_source_block 2
_cod_database_code 4510192

loop_
_symmetry_equiv_pos_as_xyz
'x, y, z'
'-x+1/2, -y+1/2, z+1/2'
'-x, y, -z+1/2'
'x+1/2, -y+1/2, -z'
'-x, -y, -z'
'x-1/2, y-1/2, -z-1/2'
'x, -y, z-1/2'
'-x-1/2, y-1/2, z'

loop_
_atom_site_label
_atom_site_type_symbol
_atom_site_fract_x
_atom_site_fract_y
_atom_site_fract_z
_atom_site_U_iso_or_equiv
_atom_site_adp_type
_atom_site_occupancy
_atom_site_symmetry_multiplicity
_atom_site_calc_flag
_atom_site_refinement_flags
U U 0.082218(8) 0.644258(8) 0.380478(5) 0.01474(4) Uani 1 1 d .
S1 S 0.27728(6) 0.63238(5) 0.58533(4) 0.01872(14) Uani 1 1 d .
O1 O 0.06405(15) 0.53644(15) 0.31898(10) 0.0188(4) Uani 1 1 d .
O2 O 0.10349(16) 0.75148(16) 0.44294(11) 0.0233(4) Uani 1 1 d .
O3 O 0.14918(15) 0.52422(15) 0.47124(10) 0.0200(4) Uani 1 1 d .
O4 O 0.06322(15) 0.41363(15) 0.54653(10) 0.0185(4) Uani 1 1 d .
O5 O 0.43090(16) 0.76945(16) 0.66604(12) 0.0234(4) Uani 1 1 d .
O6 O 0.36710(17) 0.73624(16) 0.78057(11) 0.0242(4) Uani 1 1 d .
O7 O 0.26535(16) 0.62062(17) 0.36010(13) 0.0249(4) Uani 1 1 d .
N1 N 0.4405(2) 0.6064(2) 0.37703(15) 0.0293(6) Uani 1 1 d .
C1 C 0.1314(2) 0.4851(2) 0.53478(14) 0.0157(5) Uani 1 1 d .
C2 C 0.1950(2) 0.5245(2) 0.59805(15) 0.0169(5) Uani 1 1 d .
C3 C 0.1912(2) 0.4930(2) 0.67132(14) 0.0191(5) Uani 1 1 d .
H3 H 0.1514 0.4340 0.6886 0.023 Uiso 1 1 calc R
C4 C 0.2534(2) 0.5581(2) 0.71854(14) 0.0198(5) Uani 1 1 d .
H4 H 0.2591 0.5484 0.7711 0.024 Uiso 1 1 calc R
C5 C 0.3042(2) 0.6363(2) 0.67980(15) 0.0177(5) Uani 1 1 d .
C6 C 0.3730(2) 0.7203(2) 0.71131(15) 0.0179(5) Uani 1 1 d .
C7 C 0.3540(2) 0.6621(2) 0.36543(16) 0.0219(6) Uani 1 1 d .
C8 C 0.3810(3) 0.7774(3) 0.3574(3) 0.0462(9) Uani 1 1 d .
H8A H 0.3417 0.8206 0.3943 0.055 Uiso 1 1 calc R
H8B H 0.3636 0.8030 0.3065 0.055 Uiso 1 1 calc R
C9 C 0.4968(3) 0.7851(3) 0.3714(2) 0.0384(8) Uani 1 1 d .
H9A H 0.5109 0.8234 0.4187 0.046 Uiso 1 1 calc R
H9B H 0.5319 0.8235 0.3300 0.046 Uiso 1 1 calc R
C10 C 0.5361(3) 0.6709(3) 0.3760(2) 0.0408(9) Uani 1 1 d .
H10A H 0.5802 0.6531 0.3321 0.049 Uiso 1 1 calc R
H10B H 0.5778 0.6596 0.4221 0.049 Uiso 1 1 calc R
C11 C 0.4416(4) 0.4926(3) 0.3881(3) 0.0614(14) Uani 1 1 d .
H11A H 0.3733 0.4695 0.4074 0.092 Uiso 1 1 calc R
H11B H 0.4966 0.4740 0.4242 0.092 Uiso 1 1 calc R
H11C H 0.4557 0.4570 0.3404 0.092 Uiso 1 1 calc R

loop_
_atom_site_aniso_label
_atom_site_aniso_U_11
_atom_site_aniso_U_22
_atom_site_aniso_U_33
_atom_site_aniso_U_23
_atom_site_aniso_U_13
_atom_site_aniso_U_12
U 0.01551(6) 0.01520(6) 0.01352(6) 0.00073(3) 0.00005(3) -0.00157(3)
S1 0.0193(3) 0.0208(3) 0.0161(3) 0.0017(2) -0.0011(2) -0.0051(2)
O1 0.0190(10) 0.0217(10) 0.0157(9) -0.0015(8) -0.0008(7) 0.0001(7)
O2 0.0287(12) 0.0206(10) 0.0207(10) -0.0020(8) -0.0001(8) -0.0044(8)
O3 0.0195(10) 0.0248(10) 0.0158(9) 0.0040(8) -0.0016(8) -0.0016(8)
O4 0.0172(9) 0.0203(10) 0.0181(9) 0.0007(8) 0.0010(7) -0.0040(7)
O5 0.0236(11) 0.0215(10) 0.0253(10) 0.0041(8) -0.0002(8) -0.0056(8)
O6 0.0280(12) 0.0241(10) 0.0204(10) -0.0063(8) -0.0017(8) -0.0067(9)
O7 0.0168(11) 0.0291(11) 0.0287(10) 0.0026(9) 0.0022(9) -0.0023(8)
N1 0.0189(13) 0.0215(13) 0.0476(18) -0.0050(12) -0.0055(11) 0.0004(11)
C1 0.0155(13) 0.0154(12) 0.0161(11) 0.0002(10) 0.0002(10) 0.0031(10)
C2 0.0155(13) 0.0149(12) 0.0204(12) -0.0008(10) 0.0016(10) -0.0007(10)
C3 0.0205(14) 0.0190(13) 0.0177(12) 0.0014(11) 0.0006(10) -0.0040(11)
C4 0.0218(13) 0.0230(14) 0.0145(11) 0.0000(10) -0.0010(11) -0.0041(11)
C5 0.0179(14) 0.0185(13) 0.0168(12) -0.0019(10) -0.0001(10) -0.0013(10)
C6 0.0166(13) 0.0163(12) 0.0208(13) -0.0001(10) -0.0028(11) 0.0012(10)
C7 0.0195(15) 0.0265(15) 0.0198(13) -0.0009(11) 0.0020(11) -0.0018(11)
C8 0.035(2) 0.0294(18) 0.074(3) -0.0017(19) -0.017(2) -0.0072(16)
C9 0.0338(19) 0.0389(19) 0.042(2) -0.0004(15) -0.0026(15) -0.0156(17)
C10 0.0160(16) 0.047(2) 0.060(3) -0.0130(18) -0.0062(15) -0.0048(15)
C11 0.047(3) 0.031(2) 0.106(4) -0.003(2) -0.038(3) 0.0098(19)

loop_
_atom_type_symbol
_atom_type_description
_atom_type_scat_dispersion_real
_atom_type_scat_dispersion_imag
_atom_type_scat_source
C C 0.0033 0.0016 'International Tables Vol C Tables 4.2.6.8 and 6.1.1.4'
H H 0.0000 0.0000 'International Tables Vol C Tables 4.2.6.8 and 6.1.1.4'
N N 0.0061 0.0033 'International Tables Vol C Tables 4.2.6.8 and 6.1.1.4'
O O 0.0106 0.0060 'International Tables Vol C Tables 4.2.6.8 and 6.1.1.4'
U U -9.6767 9.6646 'International Tables Vol C Tables 4.2.6.8 and 6.1.1.4'
S S 0.1246 0.1234 'International Tables Vol C Tables 4.2.6.8 and 6.1.1.4'

loop_
_geom_angle_atom_site_label_1
_geom_angle_atom_site_label_2
_geom_angle_atom_site_label_3
_geom_angle
_geom_angle_site_symmetry_1
_geom_angle_site_symmetry_3
O1 U O2 178.62(9) . .
O1 U O5 91.49(8) . 4_466
O2 U O5 89.87(9) . 4_466
O1 U O3 89.15(8) . .
O2 U O3 89.85(8) . .
O5 U O3 145.62(7) 4_466 .
O1 U O7 86.40(8) . .
O2 U O7 92.38(9) . .
O5 U O7 143.43(7) 4_466 .
O3 U O7 70.92(7) . .
O1 U O4 90.29(8) . 5_566
O2 U O4 90.33(8) . 5_566
O5 U O4 72.44(7) 4_466 5_566
O3 U O4 73.18(6) . 5_566
O7 U O4 143.98(7) . 5_566
O1 U O6 92.96(8) . 2_564
O2 U O6 87.28(8) . 2_564
O5 U O6 70.93(7) 4_466 2_564
O3 U O6 143.37(7) . 2_564
O7 U O6 72.73(7) . 2_564
O4 U O6 143.29(7) 5_566 2_564
C5 S1 C2 90.83(13) . .
C1 O3 U 143.21(18) . .
C1 O4 U 147.28(17) . 5_566
C6 O5 U 158.52(19) . 4_566
C6 O6 U 144.07(19) . 2_565
C7 O7 U 145.5(2) . .
C7 N1 C11 123.7(3) . .
C7 N1 C10 113.5(3) . .
C11 N1 C10 122.9(3) . .
O3 C1 O4 123.4(2) . .
O3 C1 C2 117.5(2) . .
O4 C1 C2 119.2(2) . .
C3 C2 C1 128.0(2) . .
C3 C2 S1 112.0(2) . .
C1 C2 S1 119.7(2) . .
C2 C3 C4 112.5(2) . .
C2 C3 H3 123.7 . .
C4 C3 H3 123.7 . .
C5 C4 C3 112.2(2) . .
C5 C4 H4 123.9 . .
C3 C4 H4 123.9 . .
C4 C5 C6 126.8(3) . .
C4 C5 S1 112.4(2) . .
C6 C5 S1 120.7(2) . .
O6 C6 O5 126.3(3) . .
O6 C6 C5 116.9(2) . .
O5 C6 C5 116.8(2) . .
O7 C7 N1 123.0(3) . .
O7 C7 C8 127.3(3) . .
N1 C7 C8 109.7(3) . .
C7 C8 C9 105.8(3) . .
C7 C8 H8A 110.6 . .
C9 C8 H8A 110.6 . .
C7 C8 H8B 110.6 . .
C9 C8 H8B 110.6 . .
H8A C8 H8B 108.7 . .
C8 C9 C10 105.8(3) . .
C8 C9 H9A 110.6 . .
C10 C9 H9A 110.6 . .
C8 C9 H9B 110.6 . .
C10 C9 H9B 110.6 . .
H9A C9 H9B 108.7 . .
N1 C10 C9 104.4(3) . .
N1 C10 H10A 110.9 . .
C9 C10 H10A 110.9 . .
N1 C10 H10B 110.9 . .
C9 C10 H10B 110.9 . .
H10A C10 H10B 108.9 . .
N1 C11 H11A 109.5 . .
N1 C11 H11B 109.5 . .
H11A C11 H11B 109.5 . .
N1 C11 H11C 109.5 . .
H11A C11 H11C 109.5 . .
H11B C11 H11C 109.5 . .

loop_
_geom_bond_atom_site_label_1
_geom_bond_atom_site_label_2
_geom_bond_distance
_geom_bond_site_symmetry_2
U O1 1.7596(19) .
U O2 1.770(2) .
U O5 2.3620(19) 4_466
U O3 2.3733(18) .
U O7 2.379(2) .
U O4 2.3792(18) 5_566
U O6 2.4205(19) 2_564
S1 C5 1.724(3) .
S1 C2 1.727(3) .
O3 C1 1.258(3) .
O4 C1 1.266(3) .
O4 U 2.3792(18) 5_566
O5 C6 1.256(3) .
O5 U 2.3620(19) 4_566
O6 C6 1.256(3) .
O6 U 2.4205(18) 2_565
O7 C7 1.247(4) .
N1 C7 1.321(4) .
N1 C11 1.443(5) .
N1 C10 1.463(4) .
C1 C2 1.477(4) .
C2 C3 1.369(4) .
C3 C4 1.417(4) .
C3 H3 0.9500 .
C4 C5 1.365(4) .
C4 H4 0.9500 .
C5 C6 1.482(4) .
C7 C8 1.495(5) .
C8 C9 1.499(5) .
C8 H8A 0.9900 .
C8 H8B 0.9900 .
C9 C10 1.522(6) .
C9 H9A 0.9900 .
C9 H9B 0.9900 .
C10 H10A 0.9900 .
C10 H10B 0.9900 .
C11 H11A 0.9800 .
C11 H11B 0.9800 .
C11 H11C 0.9800 .
